data_7113220
loop_
_publ_author_name
'\,Cetin, An\?il'
'Sripothongnak, Saovalak'
'Kawa, Michael'
'Durfee, William S.'
'Ziegler, Christopher J.'

_publ_section_title
;
 Co(II) and Co(III) complexes of m-benziphthalocyanine
;
_journal_coden_ASTM CHCOFS
_journal_issue 41
_journal_name_full
;
 Chemical Communications (Cambridge, United Kingdom)
;
_journal_page_first 4289
_journal_page_last 4290
_journal_paper_doi 10.1039/b704815g
_journal_year 2007
_chemical_formula_sum 'C55 H41 Co N12'
_chemical_formula_weight 928.94
_space_group_IT_number 14
_symmetry_cell_setting monoclinic
_symmetry_space_group_name_Hall '-P 2ybc'
_symmetry_space_group_name_H-M 'P 1 21/c 1'
_atom_sites_solution_hydrogens geom
_atom_sites_solution_primary direct
_atom_sites_solution_secondary difmap
_audit_creation_method SHELXL-97
_cell_angle_alpha 90.00
_cell_angle_beta 93.700(3)
_cell_angle_gamma 90.00
_cell_formula_units_Z 4
_cell_length_a 9.9002(16)
_cell_length_b 10.0469(16)
_cell_length_c 44.850(7)
_cell_measurement_reflns_used 2881
_cell_measurement_temperature 100(2)
_cell_measurement_theta_max 23.14
_cell_measurement_theta_min 2.20
_cell_volume 4451.8(12)
_computing_cell_refinement 'Bruker SMART'
_computing_data_collection 'Bruker SMART'
_computing_data_reduction 'Bruker SAINT'
_computing_molecular_graphics 'Bruker SHELXTL'
_computing_publication_material 'Bruker SHELXTL'
_computing_structure_refinement 'SHELXL-97 (Sheldrick, 1997)'
_computing_structure_solution 'SHELXS-97 (Sheldrick, 1990)'
_diffrn_ambient_temperature 100(2)
_diffrn_measured_fraction_theta_full 0.954
_diffrn_measured_fraction_theta_max 0.954
_diffrn_measurement_device_type 'CCD area detector'
_diffrn_measurement_method 'phi and omega scans'
_diffrn_radiation_monochromator graphite
_diffrn_radiation_source 'fine-focus sealed tube'
_diffrn_radiation_type MoK\a
_diffrn_radiation_wavelength 0.71073
_diffrn_reflns_av_R_equivalents 0.0990
_diffrn_reflns_av_sigmaI/netI 0.1218
_diffrn_reflns_limit_h_max 12
_diffrn_reflns_limit_h_min -12
_diffrn_reflns_limit_k_max 13
_diffrn_reflns_limit_k_min -13
_diffrn_reflns_limit_l_max 59
_diffrn_reflns_limit_l_min -59
_diffrn_reflns_number 37698
_diffrn_reflns_theta_full 28.36
_diffrn_reflns_theta_max 28.36
_diffrn_reflns_theta_min 1.82
_exptl_absorpt_coefficient_mu 0.441
_exptl_absorpt_correction_T_max 0.9957
_exptl_absorpt_correction_T_min 0.6374
_exptl_absorpt_correction_type 'Empirical SADABS'
_exptl_crystal_colour green
_exptl_crystal_density_diffrn 1.396
_exptl_crystal_density_meas 0
_exptl_crystal_density_method 'not measured'
_exptl_crystal_description plate
_exptl_crystal_F_000 1932
_exptl_crystal_size_max 0.18
_exptl_crystal_size_mid 0.05
_exptl_crystal_size_min 0.01
_platon_squeeze_details ' ?'
_platon_squeeze_void_average_x -0.051
_platon_squeeze_void_average_y 1.000
_platon_squeeze_void_average_z 0.500
_platon_squeeze_void_count_electrons 47.6
_platon_squeeze_void_volume 336.7
_refine_diff_density_max 0.574
_refine_diff_density_min -1.054
_refine_diff_density_rms 0.082
_refine_ls_extinction_method none
_refine_ls_goodness_of_fit_ref 0.978
_refine_ls_hydrogen_treatment mixed
_refine_ls_matrix_type full
_refine_ls_number_parameters 563
_refine_ls_number_reflns 10627
_refine_ls_number_restraints 0
_refine_ls_restrained_S_all 0.978
_refine_ls_R_factor_all 0.1369
_refine_ls_R_factor_gt 0.0760
_refine_ls_shift/su_max 0.002
_refine_ls_shift/su_mean 0.000
_refine_ls_structure_factor_coef Fsqd
_refine_ls_weighting_details 'calc w=1/[\s^2^(Fo^2^)+(0.0857P)^2^+0.0000P] where P=(Fo^2^+2Fc^2^)/3'
_refine_ls_weighting_scheme calc
_refine_ls_wR_factor_gt 0.1626
_refine_ls_wR_factor_ref 0.1835
_reflns_number_gt 5951
_reflns_number_total 10627
_reflns_threshold_expression >2sigma(I)
_cod_duplicate_entry 7102206
_cod_data_source_file b704815g.txt
_cod_data_source_block Co(mchp)py2
_cod_depositor_comments
;
The following automatic conversions were performed:

'_symmetry_cell_setting' value 'Monoclinic' changed to 'monoclinic'
according to
/usr/data/users/saulius/automatic-downloads/retrospective/RSC/lib/dictionaries/cif_core.dic
dictionary named 'cif_core.dic' version 2.4.2 from 2011-04-26.

Automatic conversion script
Id: cif_fix_values 2281 2013-09-26 08:29:07Z andrius 
;
_cod_original_sg_symbol_H-M P2(1)/c
_cod_database_code 7113220

loop_
_symmetry_equiv_pos_as_xyz
'x, y, z'
'-x, y+1/2, -z+1/2'
'-x, -y, -z'
'x, -y-1/2, z-1/2'

loop_
_atom_site_label
_atom_site_type_symbol
_atom_site_fract_x
_atom_site_fract_y
_atom_site_fract_z
_atom_site_U_iso_or_equiv
_atom_site_adp_type
_atom_site_occupancy
_atom_site_symmetry_multiplicity
_atom_site_calc_flag
_atom_site_refinement_flags
C1 C 0.3971(4) 0.3429(4) 0.80402(8) 0.0248(8) Uani 1 1 d .
C2 C 0.4809(4) 0.4202(4) 0.78446(8) 0.0278(9) Uani 1 1 d .
C3 C 0.4597(4) 0.4631(4) 0.75470(9) 0.0313(9) Uani 1 1 d .
H3 H 0.3817 0.4369 0.7427 0.038 Uiso 1 1 calc R
C4 C 0.5572(5) 0.5449(4) 0.74364(9) 0.0369(10) Uani 1 1 d .
H4 H 0.5452 0.5762 0.7236 0.044 Uiso 1 1 calc R
C5 C 0.6724(4) 0.5828(4) 0.76104(9) 0.0336(10) Uani 1 1 d .
H5 H 0.7360 0.6416 0.7530 0.040 Uiso 1 1 calc R
C6 C 0.6952(4) 0.5352(4) 0.79001(9) 0.0276(9) Uani 1 1 d .
H6 H 0.7753 0.5575 0.8017 0.033 Uiso 1 1 calc R
C7 C 0.5975(4) 0.4544(4) 0.80126(8) 0.0260(8) Uani 1 1 d .
C8 C 0.5880(4) 0.3935(4) 0.83099(9) 0.0251(8) Uani 1 1 d .
C9 C 0.6866(4) 0.3336(4) 0.87731(8) 0.0258(8) Uani 1 1 d .
C10 C 0.8018(4) 0.3320(4) 0.89846(8) 0.0251(8) Uani 1 1 d .
C11 C 0.9289(4) 0.3917(4) 0.89975(9) 0.0293(9) Uani 1 1 d .
H11 H 0.9536 0.4504 0.8844 0.035 Uiso 1 1 calc R
C12 C 1.0185(4) 0.3634(4) 0.92388(9) 0.0333(10) Uani 1 1 d .
H12 H 1.1051 0.4045 0.9253 0.040 Uiso 1 1 calc R
C13 C 0.9833(4) 0.2747(4) 0.94637(9) 0.0345(10) Uani 1 1 d .
H13 H 1.0474 0.2559 0.9625 0.041 Uiso 1 1 calc R
C14 C 0.8581(4) 0.2143(4) 0.94560(9) 0.0302(9) Uani 1 1 d .
H14 H 0.8353 0.1548 0.9610 0.036 Uiso 1 1 calc R
C15 C 0.7650(4) 0.2430(4) 0.92147(8) 0.0261(8) Uani 1 1 d .
C16 C 0.6307(4) 0.2001(4) 0.91359(8) 0.0226(8) Uani 1 1 d .
C17 C 0.4346(4) 0.0842(4) 0.92396(8) 0.0246(8) Uani 1 1 d .
C18 C 0.3612(4) -0.0004(4) 0.94314(8) 0.0233(8) Uani 1 1 d .
C19 C 0.4044(4) -0.0733(4) 0.96845(8) 0.0267(8) Uani 1 1 d .
H19 H 0.4969 -0.0742 0.9756 0.032 Uiso 1 1 calc R
C20 C 0.3074(4) -0.1447(4) 0.98292(9) 0.0345(10) Uani 1 1 d .
H20 H 0.3341 -0.1957 1.0001 0.041 Uiso 1 1 calc R
C21 C 0.1707(4) -0.1422(4) 0.97239(9) 0.0339(10) Uani 1 1 d .
H21 H 0.1059 -0.1902 0.9829 0.041 Uiso 1 1 calc R
C22 C 0.1287(4) -0.0708(4) 0.94694(9) 0.0291(9) Uani 1 1 d .
H22 H 0.0362 -0.0691 0.9398 0.035 Uiso 1 1 calc R
C23 C 0.2263(4) -0.0017(4) 0.93223(8) 0.0245(8) Uani 1 1 d .
C24 C 0.2233(4) 0.0790(3) 0.90491(8) 0.0231(8) Uani 1 1 d .
C25 C 0.1028(4) 0.1540(4) 0.85816(8) 0.0228(8) Uani 1 1 d .
C26 C -0.0293(4) 0.1504(4) 0.84470(9) 0.0270(9) Uani 1 1 d .
H26 H -0.1016 0.1178 0.8556 0.032 Uiso 1 1 calc R
C27 C -0.0543(4) 0.1943(4) 0.81559(9) 0.0301(9) Uani 1 1 d .
H27 H -0.1433 0.1932 0.8063 0.036 Uiso 1 1 calc R
C28 C 0.0531(4) 0.2395(4) 0.80043(9) 0.0301(9) Uani 1 1 d .
H28 H 0.0382 0.2653 0.7801 0.036 Uiso 1 1 calc R
C29 C 0.1850(4) 0.2486(3) 0.81432(8) 0.0239(8) Uani 1 1 d .
C30 C 0.2159(4) 0.2080(3) 0.84449(8) 0.0232(8) Uani 1 1 d .
C31 C 0.3799(4) -0.0459(4) 0.84361(8) 0.0285(9) Uani 1 1 d .
H31 H 0.2908 -0.0413 0.8503 0.034 Uiso 1 1 calc R
C32 C 0.4208(4) -0.1626(4) 0.83061(9) 0.0330(10) Uani 1 1 d .
H32 H 0.3608 -0.2362 0.8284 0.040 Uiso 1 1 calc R
C33 C 0.5498(4) -0.1708(4) 0.82079(9) 0.0341(10) Uani 1 1 d .
H33 H 0.5799 -0.2498 0.8116 0.041 Uiso 1 1 calc R
C34 C 0.6347(4) -0.0616(4) 0.82458(9) 0.0320(9) Uani 1 1 d .
H34 H 0.7246 -0.0649 0.8184 0.038 Uiso 1 1 calc R
C35 C 0.5865(4) 0.0524(4) 0.83755(8) 0.0290(9) Uani 1 1 d .
H35 H 0.6445 0.1276 0.8397 0.035 Uiso 1 1 calc R
C36 C 0.2686(4) 0.4903(4) 0.86719(10) 0.0320(9) Uani 1 1 d .
H36 H 0.2373 0.4693 0.8473 0.038 Uiso 1 1 calc R
C37 C 0.2361(4) 0.6132(4) 0.87870(11) 0.0388(11) Uani 1 1 d .
H37 H 0.1833 0.6746 0.8668 0.047 Uiso 1 1 calc R
C38 C 0.2805(5) 0.6462(4) 0.90736(11) 0.0412(11) Uani 1 1 d .
H38 H 0.2597 0.7304 0.9156 0.049 Uiso 1 1 calc R
C39 C 0.3561(4) 0.5538(4) 0.92396(10) 0.0373(11) Uani 1 1 d .
H39 H 0.3893 0.5745 0.9438 0.045 Uiso 1 1 calc R
C40 C 0.3835(4) 0.4314(4) 0.91177(9) 0.0275(9) Uani 1 1 d .
H40 H 0.4324 0.3676 0.9238 0.033 Uiso 1 1 calc R
C41 C 0.7659(4) 0.8972(4) 0.90960(10) 0.0367(10) Uani 1 1 d .
H41 H 0.7522 0.9639 0.9241 0.044 Uiso 1 1 calc R
C42 C 0.6711(5) 0.7963(5) 0.90606(11) 0.0451(12) Uani 1 1 d .
H42 H 0.5931 0.7965 0.9173 0.054 Uiso 1 1 calc R
C43 C 0.6913(5) 0.6956(4) 0.88597(10) 0.0426(11) Uani 1 1 d .
H43 H 0.6285 0.6244 0.8833 0.051 Uiso 1 1 calc R
C44 C 0.8062(5) 0.7011(4) 0.86974(10) 0.0381(11) Uani 1 1 d .
H44 H 0.8247 0.6330 0.8559 0.046 Uiso 1 1 calc R
C45 C 0.8934(4) 0.8088(4) 0.87430(9) 0.0375(10) Uani 1 1 d .
H45 H 0.9705 0.8131 0.8628 0.045 Uiso 1 1 calc R
C46 C 0.0720(6) 0.6152(5) 0.79498(12) 0.0550(14) Uani 1 1 d .
H46 H 0.0531 0.5262 0.8005 0.066 Uiso 1 1 calc R
C47 C 0.1600(5) 0.6335(5) 0.77352(11) 0.0492(13) Uani 1 1 d .
H47 H 0.2014 0.5598 0.7645 0.059 Uiso 1 1 calc R
C48 C 0.1878(5) 0.7616(6) 0.76517(12) 0.0566(14) Uani 1 1 d .
H48 H 0.2489 0.7783 0.7501 0.068 Uiso 1 1 calc R
C49 C 0.1259(5) 0.8653(5) 0.77891(11) 0.0431(11) Uani 1 1 d .
H49 H 0.1433 0.9549 0.7736 0.052 Uiso 1 1 calc R
C50 C 0.0398(5) 0.8364(5) 0.80012(12) 0.0536(14) Uani 1 1 d .
H50 H -0.0024 0.9087 0.8095 0.064 Uiso 1 1 calc R
Co1 Co 0.39931(5) 0.22930(5) 0.865353(11) 0.02214(15) Uani 1 1 d .
H1 H 0.031(4) 0.060(4) 0.8927(8) 0.027(11) Uiso 1 1 d .
N1 N 0.4650(3) 0.3273(3) 0.83185(7) 0.0237(7) Uani 1 1 d .
N2 N 0.6885(3) 0.4011(3) 0.85099(7) 0.0259(7) Uani 1 1 d .
N3 N 0.5837(3) 0.2556(3) 0.88615(6) 0.0233(7) Uani 1 1 d .
N4 N 0.5615(3) 0.1179(3) 0.93047(7) 0.0262(7) Uani 1 1 d .
N5 N 0.3446(3) 0.1287(3) 0.90003(6) 0.0227(7) Uani 1 1 d .
N6 N 0.1125(3) 0.0937(3) 0.88675(7) 0.0261(7) Uani 1 1 d .
N7 N 0.2741(3) 0.3071(3) 0.79520(7) 0.0267(7) Uani 1 1 d .
N8 N 0.4600(3) 0.0615(3) 0.84730(7) 0.0238(7) Uani 1 1 d .
N9 N 0.3427(3) 0.3990(3) 0.88308(7) 0.0245(7) Uani 1 1 d .
N10 N 0.8757(3) 0.9066(3) 0.89383(7) 0.0313(8) Uani 1 1 d .
N11 N 0.0094(5) 0.7126(5) 0.80896(11) 0.0708(15) Uani 1 1 d .

loop_
_atom_site_aniso_label
_atom_site_aniso_U_11
_atom_site_aniso_U_22
_atom_site_aniso_U_33
_atom_site_aniso_U_23
_atom_site_aniso_U_13
_atom_site_aniso_U_12
C1 0.031(2) 0.023(2) 0.0213(19) -0.0003(15) 0.0050(16) 0.0048(17)
C2 0.031(2) 0.026(2) 0.026(2) -0.0049(16) 0.0027(17) 0.0060(17)
C3 0.033(2) 0.036(2) 0.025(2) 0.0017(17) 0.0044(17) 0.0066(19)
C4 0.051(3) 0.035(2) 0.025(2) 0.0020(18) 0.007(2) 0.004(2)
C5 0.041(3) 0.029(2) 0.033(2) -0.0019(18) 0.0133(19) 0.0003(19)
C6 0.029(2) 0.025(2) 0.030(2) -0.0009(16) 0.0065(17) 0.0018(17)
C7 0.031(2) 0.022(2) 0.025(2) -0.0030(15) 0.0059(17) 0.0056(16)
C8 0.027(2) 0.0164(18) 0.032(2) -0.0021(16) 0.0038(17) 0.0015(16)
C9 0.030(2) 0.0220(19) 0.026(2) -0.0042(16) 0.0018(16) 0.0020(17)
C10 0.025(2) 0.024(2) 0.027(2) -0.0049(16) 0.0048(16) -0.0013(16)
C11 0.030(2) 0.031(2) 0.027(2) -0.0022(17) 0.0040(17) -0.0006(18)
C12 0.025(2) 0.038(2) 0.037(2) -0.0074(19) -0.0013(18) -0.0048(18)
C13 0.030(2) 0.041(2) 0.032(2) -0.005(2) -0.0039(18) 0.002(2)
C14 0.027(2) 0.039(2) 0.025(2) -0.0008(18) -0.0010(16) 0.0026(18)
C15 0.028(2) 0.029(2) 0.0218(19) -0.0056(16) 0.0036(16) 0.0028(16)
C16 0.0216(19) 0.023(2) 0.0240(19) -0.0018(15) 0.0044(15) -0.0036(15)
C17 0.025(2) 0.022(2) 0.027(2) -0.0025(15) 0.0032(16) -0.0014(16)
C18 0.0232(19) 0.025(2) 0.0218(19) -0.0024(15) 0.0048(15) -0.0001(16)
C19 0.029(2) 0.028(2) 0.0223(19) 0.0022(16) 0.0015(16) 0.0015(17)
C20 0.037(2) 0.037(2) 0.030(2) 0.0045(18) 0.0029(19) 0.0018(19)
C21 0.035(2) 0.031(2) 0.036(2) 0.0051(18) 0.0086(19) -0.0026(19)
C22 0.028(2) 0.030(2) 0.030(2) 0.0020(17) 0.0035(17) -0.0008(17)
C23 0.031(2) 0.0213(19) 0.0216(19) -0.0027(15) 0.0020(16) 0.0014(16)
C24 0.027(2) 0.0186(19) 0.0236(19) -0.0049(15) 0.0024(16) -0.0029(16)
C25 0.027(2) 0.0172(18) 0.025(2) -0.0002(15) 0.0035(16) 0.0010(15)
C26 0.025(2) 0.024(2) 0.032(2) -0.0011(16) 0.0026(17) -0.0031(16)
C27 0.033(2) 0.026(2) 0.031(2) 0.0002(16) -0.0030(18) -0.0015(17)
C28 0.036(2) 0.025(2) 0.029(2) -0.0009(16) -0.0023(17) 0.0007(18)
C29 0.026(2) 0.0157(19) 0.030(2) -0.0031(15) 0.0015(16) 0.0026(15)
C30 0.028(2) 0.0132(18) 0.028(2) -0.0045(15) -0.0008(16) 0.0017(15)
C31 0.032(2) 0.024(2) 0.029(2) 0.0014(16) -0.0012(17) -0.0013(17)
C32 0.041(3) 0.024(2) 0.034(2) -0.0033(18) 0.0010(19) -0.0005(18)
C33 0.039(2) 0.027(2) 0.036(2) -0.0078(18) 0.0023(19) 0.0064(19)
C34 0.034(2) 0.034(2) 0.028(2) -0.0001(18) 0.0056(18) 0.0074(19)
C35 0.029(2) 0.032(2) 0.026(2) -0.0003(17) -0.0032(17) -0.0010(17)
C36 0.033(2) 0.024(2) 0.039(2) 0.0006(18) 0.0058(19) 0.0009(18)
C37 0.042(3) 0.025(2) 0.050(3) 0.002(2) 0.010(2) 0.0051(19)
C38 0.051(3) 0.022(2) 0.053(3) -0.011(2) 0.016(2) -0.003(2)
C39 0.039(3) 0.036(3) 0.038(2) -0.016(2) 0.007(2) -0.012(2)
C40 0.029(2) 0.024(2) 0.029(2) -0.0031(16) 0.0026(17) -0.0043(17)
C41 0.042(3) 0.025(2) 0.042(3) -0.0013(19) 0.001(2) 0.002(2)
C42 0.048(3) 0.038(3) 0.051(3) -0.002(2) 0.011(2) -0.009(2)
C43 0.047(3) 0.029(2) 0.050(3) -0.002(2) -0.007(2) -0.008(2)
C44 0.043(3) 0.028(2) 0.041(3) 0.0001(19) -0.008(2) -0.0003(19)
C45 0.039(3) 0.041(3) 0.033(2) 0.0037(19) 0.000(2) 0.005(2)
C46 0.076(4) 0.032(3) 0.058(3) 0.000(2) 0.007(3) -0.005(3)
C47 0.040(3) 0.053(3) 0.055(3) -0.016(3) -0.003(2) 0.014(2)
C48 0.048(3) 0.078(4) 0.044(3) -0.004(3) 0.010(2) -0.009(3)
C49 0.039(3) 0.039(3) 0.052(3) 0.002(2) 0.005(2) -0.011(2)
C50 0.053(3) 0.032(3) 0.078(4) -0.010(3) 0.024(3) -0.004(2)
Co1 0.0254(3) 0.0184(2) 0.0225(3) -0.0023(2) 0.0012(2) 0.0003(2)
N1 0.0247(17) 0.0199(16) 0.0263(17) -0.0010(13) 0.0010(13) 0.0020(13)
N2 0.0272(17) 0.0244(17) 0.0264(17) -0.0007(13) 0.0030(14) -0.0044(14)
N3 0.0287(17) 0.0215(17) 0.0198(15) -0.0003(12) 0.0016(13) -0.0003(13)
N4 0.0254(17) 0.0302(18) 0.0231(17) 0.0015(14) 0.0006(13) 0.0003(14)
N5 0.0246(17) 0.0225(17) 0.0207(16) -0.0034(13) -0.0002(13) 0.0016(13)
N6 0.0223(17) 0.0271(18) 0.0290(18) 0.0004(14) 0.0025(14) -0.0033(14)
N7 0.0292(18) 0.0250(17) 0.0255(17) 0.0015(13) -0.0011(14) 0.0052(14)
N8 0.0240(17) 0.0240(17) 0.0228(16) 0.0025(13) -0.0018(13) 0.0021(13)
N9 0.0270(17) 0.0228(17) 0.0239(17) 0.0009(13) 0.0037(13) -0.0037(14)
N10 0.0302(19) 0.0273(19) 0.0360(19) -0.0011(15) -0.0014(15) -0.0023(15)
N11 0.093(4) 0.041(3) 0.083(3) -0.010(2) 0.046(3) -0.012(3)

loop_
_atom_type_symbol
_atom_type_description
_atom_type_scat_dispersion_real
_atom_type_scat_dispersion_imag
_atom_type_scat_source
C C 0.0033 0.0016 'International Tables Vol C Tables 4.2.6.8 and 6.1.1.4'
H H 0.0000 0.0000 'International Tables Vol C Tables 4.2.6.8 and 6.1.1.4'
N N 0.0061 0.0033 'International Tables Vol C Tables 4.2.6.8 and 6.1.1.4'
Co Co 0.3494 0.9721 'International Tables Vol C Tables 4.2.6.8 and 6.1.1.4'

loop_
_geom_angle_atom_site_label_1
_geom_angle_atom_site_label_2
_geom_angle_atom_site_label_3
_geom_angle
N7 C1 N1 129.0(3)
N7 C1 C2 121.1(3)
N1 C1 C2 109.7(3)
C7 C2 C3 120.7(4)
C7 C2 C1 106.9(3)
C3 C2 C1 132.4(4)
C4 C3 C2 117.2(4)
C4 C3 H3 121.4
C2 C3 H3 121.4
C3 C4 C5 121.7(4)
C3 C4 H4 119.1
C5 C4 H4 119.1
C6 C5 C4 120.5(4)
C6 C5 H5 119.7
C4 C5 H5 119.8
C7 C6 C5 117.9(4)
C7 C6 H6 121.0
C5 C6 H6 121.0
C2 C7 C6 121.8(4)
C2 C7 C8 106.9(3)
C6 C7 C8 131.3(4)
N2 C8 N1 130.0(4)
N2 C8 C7 120.6(3)
N1 C8 C7 109.3(3)
N2 C9 N3 126.1(3)
N2 C9 C10 121.6(3)
N3 C9 C10 112.2(3)
C11 C10 C15 120.7(4)
C11 C10 C9 134.5(4)
C15 C10 C9 104.8(3)
C12 C11 C10 118.5(4)
C12 C11 H11 120.8
C10 C11 H11 120.8
C11 C12 C13 121.0(4)
C11 C12 H12 119.5
C13 C12 H12 119.5
C14 C13 C12 121.7(4)
C14 C13 H13 119.2
C12 C13 H13 119.2
C13 C14 C15 118.2(4)
C13 C14 H14 120.9
C15 C14 H14 120.9
C14 C15 C16 133.3(4)
C14 C15 C10 120.0(4)
C16 C15 C10 106.7(3)
N4 C16 N3 126.0(3)
N4 C16 C15 123.5(3)
N3 C16 C15 110.5(3)
N4 C17 N5 129.0(3)
N4 C17 C18 122.1(3)
N5 C17 C18 108.7(3)
C23 C18 C19 121.2(4)
C23 C18 C17 107.8(3)
C19 C18 C17 131.0(4)
C20 C19 C18 117.8(4)
C20 C19 H19 121.1
C18 C19 H19 121.1
C19 C20 C21 120.8(4)
C19 C20 H20 119.6
C21 C20 H20 119.6
C22 C21 C20 121.1(4)
C22 C21 H21 119.4
C20 C21 H21 119.4
C21 C22 C23 117.8(4)
C21 C22 H22 121.1
C23 C22 H22 121.1
C22 C23 C18 121.2(3)
C22 C23 C24 134.0(4)
C18 C23 C24 104.8(3)
N6 C24 N5 125.0(3)
N6 C24 C23 122.9(3)
N5 C24 C23 112.0(3)
C26 C25 N6 112.7(3)
C26 C25 C30 124.3(3)
N6 C25 C30 123.1(3)
C27 C26 C25 120.1(4)
C27 C26 H26 120.0
C25 C26 H26 120.0
C28 C27 C26 118.3(4)
C28 C27 H27 120.8
C26 C27 H27 120.8
C27 C28 C29 121.7(4)
C27 C28 H28 119.2
C29 C28 H28 119.2
N7 C29 C28 111.0(3)
N7 C29 C30 126.6(3)
C28 C29 C30 122.4(4)
C25 C30 C29 113.1(3)
C25 C30 Co1 123.8(3)
C29 C30 Co1 123.1(3)
N8 C31 C32 123.1(4)
N8 C31 H31 118.4
C32 C31 H31 118.4
C33 C32 C31 119.2(4)
C33 C32 H32 120.4
C31 C32 H32 120.4
C32 C33 C34 118.6(4)
C32 C33 H33 120.7
C34 C33 H33 120.7
C35 C34 C33 118.9(4)
C35 C34 H34 120.5
C33 C34 H34 120.5
N8 C35 C34 122.9(4)
N8 C35 H35 118.6
C34 C35 H35 118.6
N9 C36 C37 122.7(4)
N9 C36 H36 118.6
C37 C36 H36 118.6
C38 C37 C36 119.8(4)
C38 C37 H37 120.1
C36 C37 H37 120.1
C37 C38 C39 118.2(4)
C37 C38 H38 120.9
C39 C38 H38 120.9
C38 C39 C40 120.0(4)
C38 C39 H39 120.0
C40 C39 H39 120.0
N9 C40 C39 122.2(4)
N9 C40 H40 118.9
C39 C40 H40 118.9
N10 C41 C42 124.0(4)
N10 C41 H41 118.0
C42 C41 H41 118.0
C43 C42 C41 119.1(4)
C43 C42 H42 120.4
C41 C42 H42 120.4
C42 C43 C44 118.1(4)
C42 C43 H43 120.9
C44 C43 H43 120.9
C43 C44 C45 118.3(4)
C43 C44 H44 120.8
C45 C44 H44 120.8
N10 C45 C44 124.2(4)
N10 C45 H45 117.9
C44 C45 H45 117.9
N11 C46 C47 125.0(5)
N11 C46 H46 117.5
C47 C46 H46 117.5
C46 C47 C48 118.1(5)
C46 C47 H47 120.9
C48 C47 H47 120.9
C47 C48 C49 119.0(5)
C47 C48 H48 120.5
C49 C48 H48 120.5
C50 C49 C48 118.2(5)
C50 C49 H49 120.9
C48 C49 H49 120.9
N11 C50 C49 124.8(5)
N11 C50 H50 117.6
C49 C50 H50 117.6
N1 Co1 N5 176.50(13)
N1 Co1 N9 89.52(13)
N5 Co1 N9 91.47(13)
N1 Co1 N8 89.41(13)
N5 Co1 N8 89.54(13)
N9 Co1 N8 178.62(14)
N1 Co1 C30 91.80(14)
N5 Co1 C30 91.55(14)
N9 Co1 C30 90.45(14)
N8 Co1 C30 90.47(14)
N1 Co1 N3 87.30(13)
N5 Co1 N3 89.37(12)
N9 Co1 N3 88.44(13)
N8 Co1 N3 90.63(12)
C30 Co1 N3 178.57(14)
C1 N1 C8 107.2(3)
C1 N1 Co1 125.9(3)
C8 N1 Co1 127.0(3)
C8 N2 C9 121.1(3)
C9 N3 C16 105.7(3)
C9 N3 Co1 127.8(2)
C16 N3 Co1 126.4(2)
C17 N4 C16 123.4(3)
C24 N5 C17 106.6(3)
C24 N5 Co1 128.5(3)
C17 N5 Co1 124.7(2)
C24 N6 C25 127.3(3)
C24 N6 H1 119(2)
C25 N6 H1 114(2)
C1 N7 C29 122.9(3)
C31 N8 C35 117.2(3)
C31 N8 Co1 122.8(3)
C35 N8 Co1 120.0(3)
C36 N9 C40 117.0(3)
C36 N9 Co1 122.2(3)
C40 N9 Co1 120.7(3)
C45 N10 C41 116.2(4)
C46 N11 C50 114.8(4)

loop_
_geom_bond_atom_site_label_1
_geom_bond_atom_site_label_2
_geom_bond_distance
C1 N7 1.306(5)
C1 N1 1.388(5)
C1 C2 1.468(5)
C2 C7 1.381(5)
C2 C3 1.405(5)
C3 C4 1.385(6)
C3 H3 0.9500
C4 C5 1.393(6)
C4 H4 0.9500
C5 C6 1.389(6)
C5 H5 0.9500
C6 C7 1.382(5)
C6 H6 0.9500
C7 C8 1.476(5)
C8 N2 1.298(5)
C8 N1 1.390(5)
C9 N2 1.363(5)
C9 N3 1.364(5)
C9 C10 1.435(5)
C10 C11 1.392(5)
C10 C15 1.430(5)
C11 C12 1.384(6)
C11 H11 0.9500
C12 C13 1.407(6)
C12 H12 0.9500
C13 C14 1.379(6)
C13 H13 0.9500
C14 C15 1.405(5)
C14 H14 0.9500
C15 C16 1.421(5)
C16 N4 1.339(5)
C16 N3 1.403(5)
C17 N4 1.316(5)
C17 N5 1.422(5)
C17 C18 1.439(5)
C18 C23 1.393(5)
C18 C19 1.395(5)
C19 C20 1.392(5)
C19 H19 0.9500
C20 C21 1.405(6)
C20 H20 0.9500
C21 C22 1.390(6)
C21 H21 0.9500
C22 C23 1.390(5)
C22 H22 0.9500
C23 C24 1.468(5)
C24 N6 1.331(5)
C24 N5 1.331(5)
C25 C26 1.405(5)
C25 N6 1.416(5)
C25 C30 1.419(5)
C26 C27 1.385(5)
C26 H26 0.9500
C27 C28 1.376(5)
C27 H27 0.9500
C28 C29 1.413(5)
C28 H28 0.9500
C29 N7 1.399(5)
C29 C30 1.427(5)
C30 Co1 2.000(4)
C31 N8 1.343(5)
C31 C32 1.382(5)
C31 H31 0.9500
C32 C33 1.380(6)
C32 H32 0.9500
C33 C34 1.386(6)
C33 H33 0.9500
C34 C35 1.384(5)
C34 H34 0.9500
C35 N8 1.355(5)
C35 H35 0.9500
C36 N9 1.349(5)
C36 C37 1.385(6)
C36 H36 0.9500
C37 C38 1.372(6)
C37 H37 0.9500
C38 C39 1.380(6)
C38 H38 0.9500
C39 C40 1.380(5)
C39 H39 0.9500
C40 N9 1.363(5)
C40 H40 0.9500
C41 N10 1.338(5)
C41 C42 1.384(6)
C41 H41 0.9500
C42 C43 1.378(6)
C42 H42 0.9500
C43 C44 1.391(6)
C43 H43 0.9500
C44 C45 1.392(6)
C44 H44 0.9500
C45 N10 1.335(5)
C45 H45 0.9500
C46 N11 1.336(6)
C46 C47 1.352(7)
C46 H46 0.9500
C47 C48 1.373(7)
C47 H47 0.9500
C48 C49 1.374(7)
C48 H48 0.9500
C49 C50 1.350(6)
C49 H49 0.9500
C50 N11 1.345(6)
C50 H50 0.9500
Co1 N1 1.943(3)
Co1 N5 1.960(3)
Co1 N9 1.978(3)
Co1 N8 1.981(3)
Co1 N3 2.013(3)
N6 H1 0.93(4)

loop_
_platon_squeeze_void_nr
2
